data_1521224
loop_
_publ_author_name
'Jaenicke-Roessler, U.'
'Zahn, G.'
'Belger, A.'
'Wehner, B.'
'Bitterlich, H.'
'Paufler, P.'

_publ_section_title
;
 Structural studies with Tb Ni2 B2 C single crystals and Tbx Y1-x Ni2 B2 C
 polycrystals
;
_journal_name_full 'Physica C (Amsterdam)'
_journal_page_first 43
_journal_page_last 50
_journal_volume 314
_journal_year 1999
_chemical_formula_sum 'C B2 Ni2 Tb0.698 Y0.302'
_chemical_name_systematic '(Y0.302 Tb0.698) Ni2 B2 C'
_space_group_IT_number 139
_symmetry_space_group_name_Hall '-I 4 2'
_symmetry_space_group_name_H-M 'I 4/m m m'
_cell_angle_alpha 90
_cell_angle_beta 90
_cell_angle_gamma 90
_cell_formula_units_Z 2
_cell_length_a 3.5455
_cell_length_b 3.5455
_cell_length_c 10.4659
_cell_volume 131.562
_citation_journal_id_ASTM PHYCE6
_cod_data_source_file Jaenicke-Roessler_PHYCE6_1999_615.cif
_cod_data_source_block C1B2Ni2Tb0.698Y0.302
_cod_original_cell_volume 131.5623
_cod_original_formula_sum 'C1 B2 Ni2 Tb0.698 Y0.302'
_cod_database_code 1521224

loop_
_symmetry_equiv_pos_as_xyz
x,y,z
-y,x,z
-x,-y,z
y,-x,z
x,-y,-z
y,x,-z
-x,y,-z
-y,-x,-z
-x,-y,-z
y,-x,-z
x,y,-z
-y,x,-z
-x,y,z
-y,-x,z
x,-y,z
y,x,z
x+1/2,y+1/2,z+1/2
-y+1/2,x+1/2,z+1/2
-x+1/2,-y+1/2,z+1/2
y+1/2,-x+1/2,z+1/2
x+1/2,-y+1/2,-z+1/2
y+1/2,x+1/2,-z+1/2
-x+1/2,y+1/2,-z+1/2
-y+1/2,-x+1/2,-z+1/2
-x+1/2,-y+1/2,-z+1/2
y+1/2,-x+1/2,-z+1/2
x+1/2,y+1/2,-z+1/2
-y+1/2,x+1/2,-z+1/2
-x+1/2,y+1/2,z+1/2
-y+1/2,-x+1/2,z+1/2
x+1/2,-y+1/2,z+1/2
y+1/2,x+1/2,z+1/2

loop_
_atom_site_label
_atom_site_type_symbol
_atom_site_fract_x
_atom_site_fract_y
_atom_site_fract_z
_atom_site_occupancy
_atom_site_U_iso_or_equiv
B1 B 0 0 0.142 1 0.0
Y1 Y 0 0 0.5 0.302 0.0
Tb1 Tb 0 0 0.5 0.698 0.0
C1 C 0 0 0 1 0.0
Ni1 Ni 0 0.5 0.25 1 0.0
